data_2223722
loop_
_publ_author_name
'Niu, Meiju'
'Liu, Guihua'
'Wang, Daqi'
'Dou, Jianmin'

_publ_section_title
;A new Schiff base nickel(II) complex:
 {5,5'-dihydroxy-2,2'-[<i>o</i>-phenylenebis(nitrilomethylidyne)]diphenolato}nickel(II)
 methanol disolvate
;
_journal_coeditor_code DS2006
_journal_issue 11
_journal_name_full 'Acta Crystallographica Section E'
_journal_page_first m1357
_journal_paper_doi 10.1107/S160053680904063X
_journal_volume 65
_journal_year 2009
_chemical_formula_iupac '[Ni (C20 H14 N2 O4)], 2C H4 O'
_chemical_formula_moiety 'C20 H14 N2 Ni O4, 2(C H4 O)'
_chemical_formula_sum 'C22 H22 N2 Ni O6'
_chemical_formula_weight 469.13
_chemical_name_systematic
;
{5,5'-dihydroxy-2,2'-[<i>o</i>-
phenylenebis(nitrilomethylidyne)]diphenolato}nickel(II) methanol disolvate
;
_space_group_IT_number 15
_symmetry_cell_setting monoclinic
_symmetry_space_group_name_Hall '-C 2yc'
_symmetry_space_group_name_H-M 'C 1 2/c 1'
_atom_sites_solution_hydrogens geom
_atom_sites_solution_primary direct
_atom_sites_solution_secondary difmap
_audit_creation_method SHELXL-97
_cell_angle_alpha 90.00
_cell_angle_beta 104.593(3)
_cell_angle_gamma 90.00
_cell_formula_units_Z 4
_cell_length_a 15.673(3)
_cell_length_b 15.090(2)
_cell_length_c 8.8680(2)
_cell_measurement_reflns_used 1287
_cell_measurement_temperature 298(2)
_cell_measurement_theta_max 23.881
_cell_measurement_theta_min 2.686
_cell_volume 2029.7(5)
_computing_cell_refinement 'SAINT (Siemens, 1996)'
_computing_data_collection 'SMART (Siemens, 1996)'
_computing_data_reduction 'SAINT (Siemens, 1996)'
_computing_molecular_graphics 'SHELXTL (Sheldrick, 2008)'
_computing_publication_material 'SHELXTL (Sheldrick, 2008)'
_computing_structure_refinement 'SHELXL97 (Sheldrick, 2008)'
_computing_structure_solution 'SHELXS97 (Sheldrick, 2008)'
_diffrn_ambient_temperature 298(2)
_diffrn_measured_fraction_theta_full 0.999
_diffrn_measured_fraction_theta_max 0.999
_diffrn_measurement_device_type 'Siemens SMART CCD area-detector'
_diffrn_measurement_method '\f and \w'
_diffrn_radiation_monochromator graphite
_diffrn_radiation_source 'fine-focus sealed tube'
_diffrn_radiation_type MoK\a
_diffrn_radiation_wavelength 0.71073
_diffrn_reflns_av_R_equivalents 0.0493
_diffrn_reflns_av_sigmaI/netI 0.0584
_diffrn_reflns_limit_h_max 18
_diffrn_reflns_limit_h_min -15
_diffrn_reflns_limit_k_max 16
_diffrn_reflns_limit_k_min -17
_diffrn_reflns_limit_l_max 10
_diffrn_reflns_limit_l_min -9
_diffrn_reflns_number 5206
_diffrn_reflns_theta_full 25.00
_diffrn_reflns_theta_max 25.00
_diffrn_reflns_theta_min 1.90
_exptl_absorpt_coefficient_mu 0.999
_exptl_absorpt_correction_T_max 0.8811
_exptl_absorpt_correction_T_min 0.7470
_exptl_absorpt_correction_type multi-scan
_exptl_absorpt_process_details '(SADABS; Sheldrick, 1996)'
_exptl_crystal_colour red
_exptl_crystal_density_diffrn 1.535
_exptl_crystal_density_method 'not measured'
_exptl_crystal_description block
_exptl_crystal_F_000 976
_exptl_crystal_size_max 0.31
_exptl_crystal_size_mid 0.14
_exptl_crystal_size_min 0.13
_refine_diff_density_max 0.348
_refine_diff_density_min -0.350
_refine_ls_extinction_method none
_refine_ls_goodness_of_fit_ref 1.000
_refine_ls_hydrogen_treatment constr
_refine_ls_matrix_type full
_refine_ls_number_parameters 141
_refine_ls_number_reflns 1788
_refine_ls_number_restraints 0
_refine_ls_restrained_S_all 1.000
_refine_ls_R_factor_all 0.0608
_refine_ls_R_factor_gt 0.0397
_refine_ls_shift/su_max 0.000
_refine_ls_shift/su_mean 0.000
_refine_ls_structure_factor_coef Fsqd
_refine_ls_weighting_details 'calc w=1/[\s^2^(Fo^2^)+(0.0294P)^2^] where P=(Fo^2^+2Fc^2^)/3'
_refine_ls_weighting_scheme calc
_refine_ls_wR_factor_gt 0.0752
_refine_ls_wR_factor_ref 0.0810
_reflns_number_gt 1333
_reflns_number_total 1788
_reflns_threshold_expression I>2\s(I)
_cod_data_source_file ds2006.cif
_cod_data_source_block I
_cod_depositor_comments
;
The following automatic conversions were performed:
'_symmetry_cell_setting' value 'Monoclinic' changed to 'monoclinic'
according to '/home/saulius/struct/CIF-dictionaries/cif_core.dic'
dictionary named 'cif_core.dic' version 2.4.1 from 2010-06-29.

Automatic conversion script
Id: cif_fix_enum 1527 2010-12-29 10:47:43Z saulius 

The following automatic conversions were performed:

'_symmetry_cell_setting' value 'Monoclinic' changed to 'monoclinic'
according to /home/saulius/struct/CIF-dictionaries/cif_core.dic
dictionary named 'cif_core.dic' version 2.4.1 from 2010-06-29.

Automatic conversion script
Id: cif_fix_values 1715 2011-07-08 13:25:40Z adriana 
;
_cod_original_sg_symbol_H-M 'C 2/c'
_cod_database_code 2223722
_cod_database_fobs_code 2223722

loop_
_symmetry_equiv_pos_as_xyz
'x, y, z'
'-x, y, -z+1/2'
'x+1/2, y+1/2, z'
'-x+1/2, y+1/2, -z+1/2'
'-x, -y, -z'
'x, -y, z-1/2'
'-x+1/2, -y+1/2, -z'
'x+1/2, -y+1/2, z-1/2'

loop_
_atom_site_type_symbol
_atom_site_label
_atom_site_fract_x
_atom_site_fract_y
_atom_site_fract_z
_atom_site_U_iso_or_equiv
_atom_site_adp_type
_atom_site_calc_flag
_atom_site_refinement_flags
_atom_site_occupancy
_atom_site_disorder_assembly
_atom_site_disorder_group
Ni Ni1 0.0000 0.21153(3) -0.2500 0.03428(19) Uani d S 1 . .
N N1 0.06329(15) 0.12289(14) -0.1294(3) 0.0322(6) Uani d . 1 . .
O O1 0.06161(13) 0.30290(12) -0.1384(2) 0.0407(5) Uani d . 1 . .
O O2 0.23991(13) 0.45598(13) 0.2855(2) 0.0538(6) Uani d . 1 . .
H H2 0.2136 0.4976 0.2348 0.081 Uiso calc R 1 . .
O O3 0.11150(15) 0.42336(14) 0.6598(3) 0.0615(7) Uani d . 1 . .
H H3 0.0921 0.3895 0.7154 0.092 Uiso calc R 1 . .
C C1 0.03571(17) 0.03697(17) -0.1846(3) 0.0340(7) Uani d . 1 . .
C C2 0.0716(2) -0.04279(19) -0.1201(4) 0.0438(8) Uani d . 1 . .
H H2A 0.1194 -0.0433 -0.0332 0.053 Uiso calc R 1 . .
C C3 0.0357(2) -0.12082(19) -0.1861(4) 0.0476(9) Uani d . 1 . .
H H3A 0.0598 -0.1744 -0.1441 0.057 Uiso calc R 1 . .
C C4 0.12589(19) 0.1350(2) -0.0019(4) 0.0384(8) Uani d . 1 . .
H H4 0.1529 0.0847 0.0494 0.046 Uiso calc R 1 . .
C C5 0.15581(18) 0.21777(19) 0.0639(3) 0.0330(7) Uani d . 1 . .
C C6 0.12162(18) 0.2986(2) -0.0053(3) 0.0352(7) Uani d . 1 . .
C C7 0.1515(2) 0.3782(2) 0.0694(4) 0.0417(8) Uani d . 1 . .
H H7 0.1292 0.4315 0.0235 0.050 Uiso calc R 1 . .
C C8 0.21309(19) 0.3788(2) 0.2092(4) 0.0385(7) Uani d . 1 . .
C C9 0.2494(2) 0.3000(2) 0.2786(4) 0.0461(8) Uani d . 1 . .
H H9 0.2925 0.3007 0.3723 0.055 Uiso calc R 1 . .
C C10 0.22071(19) 0.2219(2) 0.2066(4) 0.0434(8) Uani d . 1 . .
H H10 0.2448 0.1693 0.2533 0.052 Uiso calc R 1 . .
C C11 0.0943(3) 0.3892(2) 0.5095(5) 0.0717(11) Uani d . 1 . .
H H11A 0.0431 0.4176 0.4454 0.107 Uiso calc R 1 . .
H H11B 0.0839 0.3266 0.5123 0.107 Uiso calc R 1 . .
H H11C 0.1440 0.3997 0.4671 0.107 Uiso calc R 1 . .

loop_
_atom_site_aniso_label
_atom_site_aniso_U_11
_atom_site_aniso_U_22
_atom_site_aniso_U_33
_atom_site_aniso_U_12
_atom_site_aniso_U_13
_atom_site_aniso_U_23
Ni1 0.0358(3) 0.0298(3) 0.0330(3) 0.000 0.0007(2) 0.000
N1 0.0334(14) 0.0260(13) 0.0370(15) 0.0003(11) 0.0083(12) 0.0010(12)
O1 0.0474(13) 0.0288(11) 0.0357(12) -0.0001(10) -0.0088(10) 0.0008(10)
O2 0.0578(14) 0.0451(13) 0.0460(15) -0.0056(11) -0.0101(11) -0.0067(12)
O3 0.0716(17) 0.0518(15) 0.0575(17) -0.0104(12) 0.0094(13) 0.0108(13)
C1 0.0379(18) 0.0288(16) 0.0376(19) 0.0023(13) 0.0138(13) -0.0020(14)
C2 0.047(2) 0.0360(18) 0.046(2) 0.0054(16) 0.0088(16) 0.0085(16)
C3 0.061(2) 0.0294(16) 0.054(2) 0.0048(15) 0.0172(16) 0.0030(15)
C4 0.0375(18) 0.0372(18) 0.040(2) 0.0054(15) 0.0081(15) 0.0062(16)
C5 0.0325(16) 0.0320(16) 0.0330(16) 0.0017(15) 0.0053(13) -0.0008(15)
C6 0.0319(16) 0.0385(18) 0.0326(17) -0.0002(15) 0.0035(13) -0.0006(15)
C7 0.046(2) 0.0350(17) 0.038(2) -0.0007(15) -0.0007(15) -0.0017(15)
C8 0.0373(18) 0.0395(18) 0.0364(19) -0.0043(15) 0.0051(15) -0.0070(16)
C9 0.0395(18) 0.054(2) 0.0352(19) 0.0037(17) -0.0088(14) -0.0008(17)
C10 0.0420(19) 0.0410(19) 0.0409(19) 0.0068(16) -0.0014(15) 0.0055(17)
C11 0.081(3) 0.064(3) 0.072(3) -0.010(2) 0.025(2) 0.000(2)

loop_
_atom_type_symbol
_atom_type_description
_atom_type_scat_dispersion_real
_atom_type_scat_dispersion_imag
_atom_type_scat_source
C C 0.0033 0.0016 'International Tables Vol C Tables 4.2.6.8 and 6.1.1.4'
H H 0.0000 0.0000 'International Tables Vol C Tables 4.2.6.8 and 6.1.1.4'
N N 0.0061 0.0033 'International Tables Vol C Tables 4.2.6.8 and 6.1.1.4'
O O 0.0106 0.0060 'International Tables Vol C Tables 4.2.6.8 and 6.1.1.4'
Ni Ni 0.3393 1.1124 'International Tables Vol C Tables 4.2.6.8 and 6.1.1.4'

loop_
_geom_angle_atom_site_label_1
_geom_angle_atom_site_label_2
_geom_angle_atom_site_label_3
_geom_angle_site_symmetry_1
_geom_angle_site_symmetry_3
_geom_angle
_geom_angle_publ_flag
O1 Ni1 O1 . 2_554 81.88(12) ?
O1 Ni1 N1 . 2_554 177.30(10) ?
O1 Ni1 N1 2_554 2_554 95.74(9) ?
O1 Ni1 N1 . . 95.74(9) ?
O1 Ni1 N1 2_554 . 177.30(10) ?
N1 Ni1 N1 2_554 . 86.67(15) ?
C4 N1 C1 . . 121.6(3) ?
C4 N1 Ni1 . . 125.3(2) ?
C1 N1 Ni1 . . 113.11(19) ?
C6 O1 Ni1 . . 127.69(19) ?
C8 O2 H2 . . 109.5 ?
C11 O3 H3 . . 109.5 ?
C2 C1 C1 . 2_554 119.95(18) ?
C2 C1 N1 . . 126.5(3) ?
C1 C1 N1 2_554 . 113.53(15) ?
C3 C2 C1 . . 119.2(3) ?
C3 C2 H2A . . 120.4 ?
C1 C2 H2A . . 120.4 ?
C2 C3 C3 . 2_554 120.81(18) ?
C2 C3 H3A . . 119.6 ?
C3 C3 H3A 2_554 . 119.6 ?
N1 C4 C5 . . 125.5(3) ?
N1 C4 H4 . . 117.2 ?
C5 C4 H4 . . 117.2 ?
C4 C5 C6 . . 122.5(3) ?
C4 C5 C10 . . 120.1(3) ?
C6 C5 C10 . . 117.5(3) ?
O1 C6 C7 . . 117.6(3) ?
O1 C6 C5 . . 122.9(3) ?
C7 C6 C5 . . 119.6(3) ?
C8 C7 C6 . . 120.8(3) ?
C8 C7 H7 . . 119.6 ?
C6 C7 H7 . . 119.6 ?
O2 C8 C7 . . 121.1(3) ?
O2 C8 C9 . . 118.1(3) ?
C7 C8 C9 . . 120.8(3) ?
C10 C9 C8 . . 118.8(3) ?
C10 C9 H9 . . 120.6 ?
C8 C9 H9 . . 120.6 ?
C9 C10 C5 . . 122.5(3) ?
C9 C10 H10 . . 118.7 ?
C5 C10 H10 . . 118.7 ?
O3 C11 H11A . . 109.5 ?
O3 C11 H11B . . 109.5 ?
H11A C11 H11B . . 109.5 ?
O3 C11 H11C . . 109.5 ?
H11A C11 H11C . . 109.5 ?
H11B C11 H11C . . 109.5 ?

loop_
_geom_bond_atom_site_label_1
_geom_bond_atom_site_label_2
_geom_bond_site_symmetry_2
_geom_bond_distance
_geom_bond_publ_flag
Ni1 O1 . 1.8253(19) ?
Ni1 O1 2_554 1.8253(19) ?
Ni1 N1 2_554 1.839(2) ?
Ni1 N1 . 1.839(2) ?
N1 C4 . 1.310(4) ?
N1 C1 . 1.414(3) ?
O1 C6 . 1.312(3) ?
O2 C8 . 1.360(3) ?
O2 H2 . 0.8200 ?
O3 C11 . 1.391(4) ?
O3 H3 . 0.8200 ?
C1 C2 . 1.389(3) ?
C1 C1 2_554 1.394(6) ?
C2 C3 . 1.371(4) ?
C2 H2A . 0.9300 ?
C3 C3 2_554 1.377(6) ?
C3 H3A . 0.9300 ?
C4 C5 . 1.408(4) ?
C4 H4 . 0.9300 ?
C5 C6 . 1.409(4) ?
C5 C10 . 1.411(4) ?
C6 C7 . 1.395(4) ?
C7 C8 . 1.366(4) ?
C7 H7 . 0.9300 ?
C8 C9 . 1.393(4) ?
C9 C10 . 1.361(4) ?
C9 H9 . 0.9300 ?
C10 H10 . 0.9300 ?
C11 H11A . 0.9600 ?
C11 H11B . 0.9600 ?
C11 H11C . 0.9600 ?

loop_
_geom_hbond_atom_site_label_D
_geom_hbond_atom_site_label_H
_geom_hbond_atom_site_label_A
_geom_hbond_site_symmetry_A
_geom_hbond_distance_DH
_geom_hbond_distance_HA
_geom_hbond_distance_DA
_geom_hbond_angle_DHA
O2 H2 O3 6_565 0.82 1.97 2.734(3) 154.2
O3 H3 O1 1_556 0.82 1.98 2.797(3) 172.4
